data_4104790
loop_
_publ_author_name
'Luo Yang'
'De-Xian Wang'
'Zhi-Tang Huang'
'Mei-Xiang Wang'

_publ_section_title
;
 Cr(III)(salen)Cl Catalyzed Enantioselective Intramolecular Addition of
 Tertiary Enamides to Ketones: A General Access to Enantioenriched
 1H-Pyrrol-2(3H)-one Derivatives Bearing a Hydroxylated Quaternary Carbon
 Atom
;
_journal_name_full 'Journal of the American Chemical Society'
_journal_page_first 10390
_journal_page_last 10391
_journal_paper_doi 10.1021/ja904534t
_journal_volume 131
_journal_year 2009
_chemical_absolute_configuration rm
_chemical_formula_moiety 'C24 H20 Br N O2'
_chemical_formula_sum 'C24 H20 Br N O2'
_chemical_formula_weight 434.32
_chemical_name_systematic
; 
 ? 
;
_space_group_IT_number 4
_symmetry_cell_setting monoclinic
_symmetry_space_group_name_Hall 'P 2yb'
_symmetry_space_group_name_H-M 'P 1 21 1'
_atom_sites_solution_hydrogens geom
_atom_sites_solution_primary direct
_atom_sites_solution_secondary difmap
_audit_creation_method SHELXL-97
_cell_angle_alpha 90.00
_cell_angle_beta 104.63(3)
_cell_angle_gamma 90.00
_cell_formula_units_Z 2
_cell_length_a 8.4421(17)
_cell_length_b 10.189(2)
_cell_length_c 12.446(3)
_cell_measurement_reflns_used 4724
_cell_measurement_temperature 173(2)
_cell_measurement_theta_max 27.48
_cell_measurement_theta_min 2.49
_cell_volume 1035.9(4)
_computing_cell_refinement 'Rapid Auto(Rigaku 2001)'
_computing_data_collection 'Rapid Auto(Rigaku 2001)'
_computing_data_reduction 'Rapid Auto(Rigaku 2001)'
_computing_molecular_graphics 'SHELXS-97 (Sheldrick, 1990)'
_computing_publication_material 'SHELX97 (Sheldrick, 1997)'
_computing_structure_refinement 'SHELXL-97 (Sheldrick, 1997)'
_computing_structure_solution 'SHELXS-97 (Sheldrick, 1990)'
_diffrn_ambient_temperature 173(2)
_diffrn_measured_fraction_theta_full 1.000
_diffrn_measured_fraction_theta_max 1.000
_diffrn_measurement_device_type 'Rigaku raxis Rapid IP Area Detector'
_diffrn_measurement_method '\w scans at fixed \c = 45\%'
_diffrn_radiation_monochromator graphite
_diffrn_radiation_source 'rotating anode'
_diffrn_radiation_type MoK\a
_diffrn_radiation_wavelength 0.71073
_diffrn_reflns_av_R_equivalents 0.0000
_diffrn_reflns_av_sigmaI/netI 0.1352
_diffrn_reflns_limit_h_max 10
_diffrn_reflns_limit_h_min -10
_diffrn_reflns_limit_k_max 13
_diffrn_reflns_limit_k_min -13
_diffrn_reflns_limit_l_max 16
_diffrn_reflns_limit_l_min -16
_diffrn_reflns_number 4724
_diffrn_reflns_theta_full 27.48
_diffrn_reflns_theta_max 27.48
_diffrn_reflns_theta_min 2.49
_exptl_absorpt_coefficient_mu 2.003
_exptl_absorpt_correction_T_max 0.6670
_exptl_absorpt_correction_T_min 0.6344
_exptl_absorpt_correction_type multi-scan
_exptl_absorpt_process_details 'ABSCOR by T.Higashi    8 March, 1995'
_exptl_crystal_colour colorless
_exptl_crystal_density_diffrn 1.393
_exptl_crystal_description block
_exptl_crystal_F_000 444
_exptl_crystal_size_max 0.25
_exptl_crystal_size_mid 0.23
_exptl_crystal_size_min 0.22
_refine_diff_density_max 0.522
_refine_diff_density_min -0.333
_refine_diff_density_rms 0.057
_refine_ls_abs_structure_details 'Flack H D (1983), Acta Cryst. A39, 876-881'
_refine_ls_abs_structure_Flack 0.038(8)
_refine_ls_extinction_method none
_refine_ls_goodness_of_fit_ref 0.651
_refine_ls_hydrogen_treatment constr
_refine_ls_matrix_type full
_refine_ls_number_parameters 253
_refine_ls_number_reflns 4724
_refine_ls_number_restraints 2
_refine_ls_restrained_S_all 0.651
_refine_ls_R_factor_all 0.0773
_refine_ls_R_factor_gt 0.0371
_refine_ls_shift/su_max 0.001
_refine_ls_shift/su_mean 0.000
_refine_ls_structure_factor_coef Fsqd
_refine_ls_weighting_details 'calc w=1/[\s^2^(Fo^2^)+(0.0000P)^2^+0.0000P] where P=(Fo^2^+2Fc^2^)/3'
_refine_ls_weighting_scheme calc
_refine_ls_wR_factor_gt 0.0503
_refine_ls_wR_factor_ref 0.0586
_reflns_number_gt 2880
_reflns_number_total 4724
_reflns_threshold_expression >2sigma(I)
_cod_data_source_file ja904534t_si_002.cif
_cod_data_source_block a
_cod_original_cell_volume 1035.8(4)
_cod_database_code 4104790

loop_
_symmetry_equiv_pos_as_xyz
'x, y, z'
'-x, y+1/2, -z'

loop_
_atom_site_label
_atom_site_type_symbol
_atom_site_fract_x
_atom_site_fract_y
_atom_site_fract_z
_atom_site_U_iso_or_equiv
_atom_site_adp_type
_atom_site_occupancy
_atom_site_symmetry_multiplicity
_atom_site_calc_flag
_atom_site_refinement_flags
Br1 Br -0.13236(4) 1.44731(5) -0.59616(3) 0.05297(13) Uani 1 1 d .
O1 O -0.1843(3) 1.2507(2) 0.12907(19) 0.0283(6) Uani 1 1 d U
O2 O -0.0672(2) 1.5255(2) 0.16338(17) 0.0286(5) Uani 1 1 d .
N1 N -0.1782(3) 1.3017(3) -0.05191(19) 0.0209(6) Uani 1 1 d .
C1 C -0.1588(4) 1.5333(4) -0.2756(3) 0.0301(9) Uani 1 1 d .
H1A H -0.1764 1.6089 -0.2355 0.036 Uiso 1 1 calc R
C2 C -0.1627(4) 1.5432(4) -0.3878(4) 0.0391(11) Uani 1 1 d .
H2A H -0.1821 1.6256 -0.4245 0.047 Uiso 1 1 calc R
C3 C -0.1385(3) 1.4335(5) -0.4447(2) 0.0344(9) Uani 1 1 d .
C4 C -0.1109(4) 1.3128(4) -0.3947(3) 0.0316(10) Uani 1 1 d .
H4A H -0.0959 1.2376 -0.4362 0.038 Uiso 1 1 calc R
C5 C -0.1052(4) 1.3020(4) -0.2812(3) 0.0297(9) Uani 1 1 d .
H5A H -0.0850 1.2193 -0.2449 0.036 Uiso 1 1 calc R
C6 C -0.1291(3) 1.4127(3) -0.2225(2) 0.0191(8) Uani 1 1 d .
C7 C -0.1122(3) 1.4085(3) -0.1006(2) 0.0189(8) Uani 1 1 d .
C8 C -0.1353(3) 1.3175(3) 0.0620(3) 0.0230(8) Uani 1 1 d U
C9 C -0.0177(3) 1.4376(4) 0.0894(2) 0.0229(7) Uani 1 1 d .
C10 C -0.0258(3) 1.4895(3) -0.0255(2) 0.0220(8) Uani 1 1 d .
H10A H 0.0237 1.5684 -0.0413 0.026 Uiso 1 1 calc R
C11 C -0.3129(4) 1.2171(3) -0.1090(3) 0.0270(8) Uani 1 1 d .
H11A H -0.3513 1.1651 -0.0533 0.032 Uiso 1 1 calc R
H11B H -0.2725 1.1549 -0.1572 0.032 Uiso 1 1 calc R
C12 C -0.4547(3) 1.2938(3) -0.1789(3) 0.0246(8) Uani 1 1 d .
C13 C -0.5191(4) 1.2605(4) -0.2894(3) 0.0383(9) Uani 1 1 d .
H13A H -0.4752 1.1887 -0.3211 0.046 Uiso 1 1 calc R
C14 C -0.6492(4) 1.3337(5) -0.3539(3) 0.0513(12) Uani 1 1 d .
H14A H -0.6935 1.3109 -0.4296 0.062 Uiso 1 1 calc R
C15 C -0.7134(4) 1.4376(6) -0.3094(3) 0.0511(10) Uani 1 1 d .
H15A H -0.8006 1.4871 -0.3545 0.061 Uiso 1 1 calc R
C16 C -0.6518(4) 1.4707(5) -0.1989(3) 0.0451(11) Uani 1 1 d .
H16A H -0.6964 1.5422 -0.1672 0.054 Uiso 1 1 calc R
C17 C -0.5229(4) 1.3972(3) -0.1352(3) 0.0333(10) Uani 1 1 d .
H17A H -0.4806 1.4190 -0.0591 0.040 Uiso 1 1 calc R
C18 C -0.2332(4) 1.5680(3) 0.1278(3) 0.0289(9) Uani 1 1 d .
H18A H -0.2573 1.6281 0.1831 0.043 Uiso 1 1 calc R
H18B H -0.3060 1.4917 0.1195 0.043 Uiso 1 1 calc R
H18C H -0.2504 1.6133 0.0563 0.043 Uiso 1 1 calc R
C19 C 0.1531(3) 1.3894(3) 0.1471(2) 0.0201(7) Uani 1 1 d .
C20 C 0.2164(4) 1.4036(3) 0.2606(2) 0.0278(8) Uani 1 1 d .
H20A H 0.1522 1.4436 0.3041 0.033 Uiso 1 1 calc R
C21 C 0.3731(4) 1.3598(4) 0.3109(3) 0.0408(10) Uani 1 1 d .
H21A H 0.4161 1.3719 0.3885 0.049 Uiso 1 1 calc R
C22 C 0.4672(4) 1.2990(4) 0.2498(3) 0.0409(10) Uani 1 1 d .
H22A H 0.5743 1.2688 0.2848 0.049 Uiso 1 1 calc R
C23 C 0.4044(4) 1.2828(4) 0.1382(3) 0.0363(9) Uani 1 1 d .
H23A H 0.4680 1.2401 0.0955 0.044 Uiso 1 1 calc R
C24 C 0.2490(4) 1.3281(3) 0.0865(3) 0.0321(9) Uani 1 1 d .
H24A H 0.2077 1.3171 0.0087 0.039 Uiso 1 1 calc R

loop_
_atom_site_aniso_label
_atom_site_aniso_U_11
_atom_site_aniso_U_22
_atom_site_aniso_U_33
_atom_site_aniso_U_23
_atom_site_aniso_U_13
_atom_site_aniso_U_12
Br1 0.0539(2) 0.0838(3) 0.02189(14) 0.0009(3) 0.01088(13) -0.0130(4)
O1 0.0371(14) 0.0225(15) 0.0295(13) 0.0072(12) 0.0160(11) -0.0006(12)
O2 0.0328(13) 0.0203(13) 0.0326(13) -0.0037(11) 0.0083(10) 0.0038(11)
N1 0.0271(14) 0.0162(16) 0.0194(14) -0.0001(12) 0.0057(11) -0.0015(13)
C1 0.036(2) 0.032(2) 0.021(2) -0.0046(19) 0.0051(17) 0.0047(19)
C2 0.039(2) 0.043(3) 0.036(2) 0.018(2) 0.012(2) 0.011(2)
C3 0.0274(15) 0.055(3) 0.0210(14) 0.004(3) 0.0068(12) -0.005(3)
C4 0.031(2) 0.041(3) 0.024(2) -0.0063(19) 0.0089(16) -0.003(2)
C5 0.029(2) 0.031(2) 0.032(2) -0.0044(18) 0.0108(16) -0.0043(18)
C6 0.0197(15) 0.015(2) 0.0223(15) 0.0020(15) 0.0047(12) -0.0044(14)
C7 0.0207(16) 0.010(2) 0.0276(15) -0.0031(16) 0.0092(12) 0.0015(14)
C8 0.0204(16) 0.020(2) 0.0287(18) -0.0044(17) 0.0062(14) 0.0038(15)
C9 0.0295(15) 0.0181(18) 0.0220(13) -0.002(2) 0.0084(11) 0.001(2)
C10 0.0325(18) 0.0085(19) 0.0260(16) 0.0022(14) 0.0093(15) -0.0002(14)
C11 0.0334(19) 0.018(2) 0.0311(18) -0.0022(17) 0.0112(15) -0.0051(17)
C12 0.0212(17) 0.024(2) 0.0306(18) 0.0011(16) 0.0099(14) -0.0058(15)
C13 0.035(2) 0.042(3) 0.037(2) -0.012(2) 0.0068(17) -0.0067(19)
C14 0.037(2) 0.070(4) 0.040(2) -0.003(2) -0.0025(18) -0.010(2)
C15 0.0286(17) 0.049(3) 0.066(2) 0.014(4) -0.0058(17) 0.003(3)
C16 0.0286(18) 0.033(3) 0.074(3) -0.002(3) 0.0138(17) 0.005(2)
C17 0.0260(18) 0.037(3) 0.0374(19) -0.0075(17) 0.0085(15) -0.0055(16)
C18 0.035(2) 0.022(2) 0.029(2) -0.0006(18) 0.0075(16) 0.0101(18)
C19 0.0222(16) 0.0116(18) 0.0266(16) 0.0006(14) 0.0064(13) -0.0022(13)
C20 0.0307(17) 0.024(2) 0.0291(16) -0.0018(16) 0.0087(14) 0.0012(15)
C21 0.040(2) 0.047(3) 0.0288(19) -0.0013(19) -0.0051(17) -0.004(2)
C22 0.0252(19) 0.033(3) 0.062(3) 0.004(2) 0.0064(18) 0.0033(18)
C23 0.038(2) 0.033(3) 0.042(2) -0.002(2) 0.0165(18) 0.0050(19)
C24 0.033(2) 0.034(2) 0.0289(18) -0.0055(18) 0.0082(15) -0.0052(18)

loop_
_atom_type_symbol
_atom_type_description
_atom_type_scat_dispersion_real
_atom_type_scat_dispersion_imag
_atom_type_scat_source
C C 0.0033 0.0016 'International Tables Vol C Tables 4.2.6.8 and 6.1.1.4'
H H 0.0000 0.0000 'International Tables Vol C Tables 4.2.6.8 and 6.1.1.4'
N N 0.0061 0.0033 'International Tables Vol C Tables 4.2.6.8 and 6.1.1.4'
O O 0.0106 0.0060 'International Tables Vol C Tables 4.2.6.8 and 6.1.1.4'
Br Br -0.2901 2.4595 'International Tables Vol C Tables 4.2.6.8 and 6.1.1.4'

loop_
_geom_angle_atom_site_label_1
_geom_angle_atom_site_label_2
_geom_angle_atom_site_label_3
_geom_angle
C9 O2 C18 114.6(2)
C8 N1 C7 108.6(3)
C8 N1 C11 122.5(2)
C7 N1 C11 125.7(2)
C6 C1 C2 119.8(4)
C6 C1 H1A 120.1
C2 C1 H1A 120.1
C3 C2 C1 119.4(4)
C3 C2 H2A 120.3
C1 C2 H2A 120.3
C2 C3 C4 122.0(3)
C2 C3 Br1 119.8(3)
C4 C3 Br1 118.2(3)
C3 C4 C5 119.1(4)
C3 C4 H4A 120.5
C5 C4 H4A 120.5
C6 C5 C4 119.5(4)
C6 C5 H5A 120.3
C4 C5 H5A 120.3
C5 C6 C1 120.2(3)
C5 C6 C7 121.6(3)
C1 C6 C7 118.0(3)
C10 C7 N1 112.4(3)
C10 C7 C6 126.7(3)
N1 C7 C6 120.6(3)
O1 C8 N1 126.0(3)
O1 C8 C9 126.3(3)
N1 C8 C9 107.7(3)
O2 C9 C10 116.3(3)
O2 C9 C19 107.3(2)
C10 C9 C19 111.8(2)
O2 C9 C8 111.2(2)
C10 C9 C8 101.2(2)
C19 C9 C8 109.0(3)
C7 C10 C9 109.7(3)
C7 C10 H10A 125.1
C9 C10 H10A 125.1
N1 C11 C12 112.4(3)
N1 C11 H11A 109.1
C12 C11 H11A 109.1
N1 C11 H11B 109.1
C12 C11 H11B 109.1
H11A C11 H11B 107.9
C17 C12 C13 118.7(3)
C17 C12 C11 121.3(3)
C13 C12 C11 120.0(3)
C12 C13 C14 119.5(4)
C12 C13 H13A 120.2
C14 C13 H13A 120.2
C15 C14 C13 120.8(4)
C15 C14 H14A 119.6
C13 C14 H14A 119.6
C14 C15 C16 120.2(4)
C14 C15 H15A 119.9
C16 C15 H15A 119.9
C15 C16 C17 118.6(4)
C15 C16 H16A 120.7
C17 C16 H16A 120.7
C12 C17 C16 122.1(3)
C12 C17 H17A 118.9
C16 C17 H17A 118.9
O2 C18 H18A 109.5
O2 C18 H18B 109.5
H18A C18 H18B 109.5
O2 C18 H18C 109.5
H18A C18 H18C 109.5
H18B C18 H18C 109.5
C20 C19 C24 118.3(3)
C20 C19 C9 121.5(2)
C24 C19 C9 120.2(3)
C19 C20 C21 120.4(3)
C19 C20 H20A 119.8
C21 C20 H20A 119.8
C22 C21 C20 120.8(3)
C22 C21 H21A 119.6
C20 C21 H21A 119.6
C23 C22 C21 119.1(3)
C23 C22 H22A 120.5
C21 C22 H22A 120.5
C22 C23 C24 120.7(3)
C22 C23 H23A 119.7
C24 C23 H23A 119.7
C19 C24 C23 120.8(3)
C19 C24 H24A 119.6
C23 C24 H24A 119.6

loop_
_geom_bond_atom_site_label_1
_geom_bond_atom_site_label_2
_geom_bond_distance
Br1 C3 1.904(3)
O1 C8 1.227(4)
O2 C9 1.422(4)
O2 C18 1.426(4)
N1 C8 1.381(4)
N1 C7 1.426(3)
N1 C11 1.461(4)
C1 C6 1.387(5)
C1 C2 1.392(5)
C1 H1A 0.9500
C2 C3 1.366(6)
C2 H2A 0.9500
C3 C4 1.371(6)
C4 C5 1.406(5)
C4 H4A 0.9500
C5 C6 1.386(4)
C5 H5A 0.9500
C6 C7 1.488(4)
C7 C10 1.320(4)
C8 C9 1.559(5)
C9 C10 1.509(4)
C9 C19 1.520(4)
C10 H10A 0.9500
C11 C12 1.508(4)
C11 H11A 0.9900
C11 H11B 0.9900
C12 C17 1.376(4)
C12 C13 1.388(4)
C13 C14 1.401(5)
C13 H13A 0.9500
C14 C15 1.369(6)
C14 H14A 0.9500
C15 C16 1.383(5)
C15 H15A 0.9500
C16 C17 1.393(5)
C16 H16A 0.9500
C17 H17A 0.9500
C18 H18A 0.9800
C18 H18B 0.9800
C18 H18C 0.9800
C19 C20 1.386(4)
C19 C24 1.386(4)
C20 C21 1.387(4)
C20 H20A 0.9500
C21 C22 1.378(4)
C21 H21A 0.9500
C22 C23 1.366(5)
C22 H22A 0.9500
C23 C24 1.386(5)
C23 H23A 0.9500
C24 H24A 0.9500

loop_
_geom_torsion_atom_site_label_1
_geom_torsion_atom_site_label_2
_geom_torsion_atom_site_label_3
_geom_torsion_atom_site_label_4
_geom_torsion
C6 C1 C2 C3 0.6(6)
C1 C2 C3 C4 0.2(5)
C1 C2 C3 Br1 -176.8(3)
C2 C3 C4 C5 -0.8(5)
Br1 C3 C4 C5 176.2(2)
C3 C4 C5 C6 0.6(5)
C4 C5 C6 C1 0.1(5)
C4 C5 C6 C7 -175.5(3)
C2 C1 C6 C5 -0.7(5)
C2 C1 C6 C7 175.0(3)
C8 N1 C7 C10 1.9(3)
C11 N1 C7 C10 162.1(3)
C8 N1 C7 C6 175.7(2)
C11 N1 C7 C6 -24.2(4)
C5 C6 C7 C10 130.2(3)
C1 C6 C7 C10 -45.5(5)
C5 C6 C7 N1 -42.6(4)
C1 C6 C7 N1 141.7(3)
C7 N1 C8 O1 172.6(3)
C11 N1 C8 O1 11.7(5)
C7 N1 C8 C9 -5.8(3)
C11 N1 C8 C9 -166.7(3)
C18 O2 C9 C10 61.3(3)
C18 O2 C9 C19 -172.7(2)
C18 O2 C9 C8 -53.6(3)
O1 C8 C9 O2 -47.2(4)
N1 C8 C9 O2 131.2(2)
O1 C8 C9 C10 -171.2(3)
N1 C8 C9 C10 7.1(3)
O1 C8 C9 C19 70.8(4)
N1 C8 C9 C19 -110.8(2)
N1 C7 C10 C9 3.0(3)
C6 C7 C10 C9 -170.2(3)
O2 C9 C10 C7 -126.6(3)
C19 C9 C10 C7 109.8(3)
C8 C9 C10 C7 -6.1(3)
C8 N1 C11 C12 111.9(3)
C7 N1 C11 C12 -45.7(4)
N1 C11 C12 C17 -51.6(4)
N1 C11 C12 C13 128.5(3)
C17 C12 C13 C14 1.0(5)
C11 C12 C13 C14 -179.1(3)
C12 C13 C14 C15 0.1(5)
C13 C14 C15 C16 -0.9(6)
C14 C15 C16 C17 0.6(6)
C13 C12 C17 C16 -1.3(5)
C11 C12 C17 C16 178.7(3)
C15 C16 C17 C12 0.5(5)
O2 C9 C19 C20 16.4(4)
C10 C9 C19 C20 145.0(3)
C8 C9 C19 C20 -104.0(3)
O2 C9 C19 C24 -164.3(3)
C10 C9 C19 C24 -35.8(4)
C8 C9 C19 C24 75.2(3)
C24 C19 C20 C21 1.3(5)
C9 C19 C20 C21 -179.4(3)
C19 C20 C21 C22 -1.4(5)
C20 C21 C22 C23 0.3(6)
C21 C22 C23 C24 0.7(6)
C20 C19 C24 C23 -0.3(5)
C9 C19 C24 C23 -179.5(3)
C22 C23 C24 C19 -0.8(5)
